data_4081646
loop_
_publ_author_name
'Liu, Bo'
'Chen, Congyan'
'Zhang, Yuejiao'
'Liu, Xiaolong'
'Chen, Wanzhi'

_publ_section_title
;
 Dinuclear Copper(I) Complexes of Phenanthrolinyl-Functionalized NHC
 Ligands
;
_journal_issue 19
_journal_name_full Organometallics
_journal_page_first 5451
_journal_paper_doi 10.1021/om400738c
_journal_volume 32
_journal_year 2013
_chemical_formula_sum 'C66 H49 Cu3 F18 N19 P3'
_chemical_formula_weight 1733.77
_chemical_name_systematic
; 
 ? 
;
_space_group_IT_number 2
_symmetry_cell_setting triclinic
_symmetry_space_group_name_Hall '-P 1'
_symmetry_space_group_name_H-M 'P -1'
_atom_sites_solution_hydrogens geom
_atom_sites_solution_primary direct
_atom_sites_solution_secondary difmap
_audit_creation_method SHELXL-97
_cell_angle_alpha 75.739(5)
_cell_angle_beta 70.577(7)
_cell_angle_gamma 74.451(5)
_cell_formula_units_Z 2
_cell_length_a 14.3018(11)
_cell_length_b 15.4518(7)
_cell_length_c 17.6030(11)
_cell_measurement_reflns_used 4175
_cell_measurement_temperature 293(2)
_cell_measurement_theta_max 29.6025
_cell_measurement_theta_min 3.1518
_cell_volume 3481.1(4)
_computing_cell_refinement 'Bruker FRAMBO'
_computing_data_collection 'Bruker FRAMBO'
_computing_data_reduction 'Bruker SAINT'
_computing_molecular_graphics 'Bruker SHELXTL'
_computing_publication_material 'Bruker SHELXTL'
_computing_structure_refinement 'SHELXL-97 (Sheldrick, 1997)'
_computing_structure_solution 'SHELXS-97 (Sheldrick, 1990)'
_diffrn_ambient_temperature 293(2)
_diffrn_measured_fraction_theta_full 0.996
_diffrn_measured_fraction_theta_max 0.996
_diffrn_measurement_device_type 'multiwire proportional'
_diffrn_measurement_method 'phi and omega scans'
_diffrn_radiation_monochromator graphite
_diffrn_radiation_source 'fine-focus sealed tube'
_diffrn_radiation_type MoK\a
_diffrn_radiation_wavelength 0.71073
_diffrn_reflns_av_R_equivalents 0.0457
_diffrn_reflns_av_sigmaI/netI 0.0703
_diffrn_reflns_limit_h_max 14
_diffrn_reflns_limit_h_min -17
_diffrn_reflns_limit_k_max 17
_diffrn_reflns_limit_k_min -18
_diffrn_reflns_limit_l_max 16
_diffrn_reflns_limit_l_min -20
_diffrn_reflns_number 22254
_diffrn_reflns_theta_full 25.01
_diffrn_reflns_theta_max 25.01
_diffrn_reflns_theta_min 3.16
_exptl_absorpt_coefficient_mu 1.084
_exptl_absorpt_correction_T_max 0.8289
_exptl_absorpt_correction_T_min 0.6413
_exptl_absorpt_correction_type multi-scan
_exptl_absorpt_process_details sadabs
_exptl_crystal_colour red
_exptl_crystal_density_diffrn 1.654
_exptl_crystal_density_method 'not measured'
_exptl_crystal_description needle
_exptl_crystal_F_000 1744
_exptl_crystal_size_max 0.45
_exptl_crystal_size_mid 0.20
_exptl_crystal_size_min 0.18
_refine_diff_density_max 1.434
_refine_diff_density_min -0.702
_refine_diff_density_rms 0.143
_refine_ls_extinction_method none
_refine_ls_goodness_of_fit_ref 1.099
_refine_ls_hydrogen_treatment constr
_refine_ls_matrix_type full
_refine_ls_number_parameters 985
_refine_ls_number_reflns 12219
_refine_ls_number_restraints 1564
_refine_ls_restrained_S_all 1.062
_refine_ls_R_factor_all 0.1685
_refine_ls_R_factor_gt 0.1162
_refine_ls_shift/su_max 0.000
_refine_ls_shift/su_mean 0.000
_refine_ls_structure_factor_coef Fsqd
_refine_ls_weighting_details 'calc w=1/[\s^2^(Fo^2^)+(0.1100P)^2^+26.9076P] where P=(Fo^2^+2Fc^2^)/3'
_refine_ls_weighting_scheme calc
_refine_ls_wR_factor_gt 0.2917
_refine_ls_wR_factor_ref 0.3307
_reflns_number_gt 7219
_reflns_number_total 12219
_reflns_threshold_expression >2sigma(I)
_cod_data_source_file om400738c_si_002.cif
_cod_data_source_block 11
_cod_depositor_comments
;
The following automatic conversions were performed:

'_symmetry_cell_setting' value 'Triclinic' changed to 'triclinic'
according to /home/saulius/struct/CIF-dictionaries/cif_core.dic
dictionary named 'cif_core.dic' version 2.4.2 from 2011-04-26.

Automatic conversion script
Id: cif_fix_values 1891 2012-01-12 08:04:46Z andrius 
;
_cod_original_sg_symbol_H-M 'P-1   '
_cod_database_code 4081646

loop_
_symmetry_equiv_pos_as_xyz
'x, y, z'
'-x, -y, -z'

loop_
_atom_site_label
_atom_site_type_symbol
_atom_site_fract_x
_atom_site_fract_y
_atom_site_fract_z
_atom_site_U_iso_or_equiv
_atom_site_adp_type
_atom_site_occupancy
_atom_site_symmetry_multiplicity
_atom_site_calc_flag
_atom_site_refinement_flags
Cu2 Cu 0.25226(9) 0.75532(7) 0.25026(7) 0.0488(3) Uani 1 1 d .
Cu1 Cu 0.39582(9) 0.72532(8) 0.40407(8) 0.0594(4) Uani 1 1 d .
Cu3 Cu 0.09805(9) 0.78603(8) 0.10873(7) 0.0576(4) Uani 1 1 d .
N9 N 0.3130(6) 0.8648(5) 0.2209(4) 0.0470(17) Uani 1 1 d .
N7 N 0.1984(5) 0.6727(5) 0.3689(5) 0.0451(17) Uani 1 1 d U
N10 N 0.1141(6) 0.8599(5) 0.2671(4) 0.0449(17) Uani 1 1 d .
N3 N 0.3642(6) 0.6266(5) 0.5154(5) 0.056(2) Uani 1 1 d .
N8 N 0.2803(6) 0.6354(5) 0.2159(5) 0.0518(19) Uani 1 1 d .
N14 N -0.0330(6) 0.9076(5) 0.1120(4) 0.0469(17) Uani 1 1 d .
N4 N 0.4408(6) 0.6067(6) 0.3566(5) 0.061(2) Uani 1 1 d .
N13 N 0.1711(6) 0.8889(6) 0.0669(5) 0.057(2) Uani 1 1 d .
C35 C 0.2442(9) 0.9437(7) 0.2360(6) 0.0669(10) Uani 1 1 d U
C54 C 0.0063(9) 0.9851(7) 0.0984(6) 0.0669(11) Uani 1 1 d U
N6 N 0.1635(6) 0.7781(6) 0.4534(4) 0.0534(19) Uani 1 1 d .
N5 N 0.2510(6) 0.8087(5) 0.4214(5) 0.0526(19) Uani 1 1 d .
N12 N 0.0439(6) 0.7267(5) 0.2288(5) 0.0529(19) Uani 1 1 d .
C23 C 0.1976(8) 0.5894(7) 0.3566(7) 0.0692(11) Uani 1 1 d U
N17 N 0.4841(7) 0.8124(6) 0.3707(6) 0.067(2) Uani 1 1 d .
N15 N -0.1725(6) 0.8419(6) 0.1488(5) 0.059(2) Uani 1 1 d .
C39 C 0.1392(9) 0.9407(7) 0.2633(7) 0.0676(11) Uani 1 1 d U
C27 C 0.2418(8) 0.5695(7) 0.2761(8) 0.0696(11) Uani 1 1 d U
C36 C 0.2024(9) 1.1042(8) 0.2432(6) 0.0686(12) Uani 1 1 d U
H36 H 0.2222 1.1593 0.2349 0.082 Uiso 1 1 calc R
C50 C 0.1149(9) 0.9719(7) 0.0731(6) 0.0662(11) Uani 1 1 d U
N2 N 0.3249(6) 0.7224(7) 0.6093(5) 0.068(2) Uani 1 1 d .
C12 C 0.4155(8) 0.5335(8) 0.4142(8) 0.0716(11) Uani 1 1 d U
C51 C 0.0870(9) 1.1372(7) 0.0716(6) 0.0646(11) Uani 1 1 d U
H51 H 0.1132 1.1889 0.0632 0.078 Uiso 1 1 calc R
C48 C 0.2648(9) 1.0352(8) 0.0290(6) 0.0684(12) Uani 1 1 d U
H48 H 0.2968 1.0838 0.0182 0.082 Uiso 1 1 calc R
N18 N 0.1288(7) 0.6890(6) 0.0458(6) 0.066(2) Uani 1 1 d .
C42 C 0.0174(9) 0.8558(8) 0.2922(7) 0.0685(12) Uani 1 1 d U
C16 C 0.2291(9) 0.8918(8) 0.4401(7) 0.0706(14) Uani 1 1 d U
H16 H 0.2750 0.9297 0.4265 0.085 Uiso 1 1 calc R
C56 C -0.1984(9) 1.0039(7) 0.1455(6) 0.0700(15) Uani 1 1 d U
H56 H -0.2682 1.0092 0.1614 0.084 Uiso 1 1 calc R
C4 C 0.3279(9) 0.6381(9) 0.5916(8) 0.0772(14) Uani 1 1 d U
C8 C 0.3730(9) 0.5447(8) 0.4974(8) 0.0734(11) Uani 1 1 d U
C19 C 0.1584(9) 0.6930(8) 0.4422(8) 0.0687(12) Uani 1 1 d U
N11 N -0.0040(6) 0.7734(6) 0.2917(4) 0.057(2) Uani 1 1 d .
C49 C 0.1614(9) 1.0500(7) 0.0561(6) 0.0675(11) Uani 1 1 d U
C57 C -0.1315(9) 0.9174(8) 0.1353(7) 0.0684(13) Uani 1 1 d U
C29 C 0.3311(9) 0.5275(8) 0.1252(8) 0.0736(14) Uani 1 1 d U
H29 H 0.3659 0.5139 0.0732 0.088 Uiso 1 1 calc R
C38 C 0.0661(9) 1.0193(7) 0.2846(7) 0.0690(11) Uani 1 1 d U
C34 C 0.2748(9) 1.0279(7) 0.2252(7) 0.0690(12) Uani 1 1 d U
C62 C 0.1744(11) 0.5497(8) -0.0241(8) 0.091(3) Uani 1 1 d U
H62A H 0.1142 0.5276 -0.0146 0.137 Uiso 1 1 calc R
H62B H 0.2224 0.5025 -0.0022 0.137 Uiso 1 1 calc R
H62C H 0.2033 0.5671 -0.0819 0.137 Uiso 1 1 calc R
C52 C -0.0051(9) 1.1465(8) 0.0943(6) 0.0690(12) Uani 1 1 d U
H52 H -0.0446 1.2038 0.1024 0.083 Uiso 1 1 calc R
C24 C 0.1577(9) 0.4371(8) 0.4013(8) 0.0735(13) Uani 1 1 d U
H24 H 0.1298 0.3927 0.4425 0.088 Uiso 1 1 calc R
C46 C 0.2725(9) 0.8788(8) 0.0393(6) 0.0692(14) Uani 1 1 d U
H46 H 0.3117 0.8206 0.0344 0.083 Uiso 1 1 calc R
C63 C 0.5246(9) 0.8696(8) 0.3617(7) 0.071(2) Uani 1 1 d U
N16 N -0.1285(9) 0.7604(8) 0.1216(7) 0.091(3) Uani 1 1 d .
C22 C 0.1522(8) 0.5255(7) 0.4221(8) 0.0702(12) Uani 1 1 d U
C33 C 0.3789(9) 1.0249(8) 0.1954(7) 0.0702(13) Uani 1 1 d U
H33 H 0.4023 1.0782 0.1866 0.084 Uiso 1 1 calc R
C25 C 0.1986(8) 0.4193(8) 0.3302(8) 0.0730(13) Uani 1 1 d U
H25 H 0.1996 0.3618 0.3220 0.088 Uiso 1 1 calc R
C45 C 0.0052(9) 0.6522(8) 0.2504(7) 0.0712(14) Uani 1 1 d U
H45 H 0.0253 0.6060 0.2195 0.085 Uiso 1 1 calc R
C53 C -0.0549(9) 1.0714(7) 0.1091(6) 0.0683(12) Uani 1 1 d U
C11 C 0.4305(9) 0.4454(8) 0.3908(8) 0.0735(12) Uani 1 1 d U
C61 C 0.1496(9) 0.6273(8) 0.0151(8) 0.074(2) Uani 1 1 d U
C20 C 0.1093(8) 0.6333(7) 0.5096(8) 0.0718(14) Uani 1 1 d U
H20 H 0.0784 0.6500 0.5609 0.086 Uiso 1 1 calc R
C26 C 0.2443(9) 0.4820(8) 0.2599(8) 0.0714(12) Uani 1 1 d U
C30 C 0.3249(9) 0.6145(8) 0.1413(8) 0.0728(14) Uani 1 1 d U
H30 H 0.3526 0.6581 0.0990 0.087 Uiso 1 1 calc R
C55 C -0.1574(9) 1.0774(8) 0.1314(6) 0.0705(14) Uani 1 1 d U
H55 H -0.2001 1.1340 0.1371 0.085 Uiso 1 1 calc R
C31 C 0.4116(9) 0.8690(8) 0.1922(6) 0.0688(13) Uani 1 1 d U
H31 H 0.4596 0.8163 0.1803 0.083 Uiso 1 1 calc R
C7 C 0.3432(9) 0.4695(8) 0.5578(8) 0.0756(13) Uani 1 1 d U
C44 C -0.0686(9) 0.6521(8) 0.3244(7) 0.0757(19) Uani 1 1 d U
H44 H -0.1066 0.6074 0.3514 0.091 Uiso 1 1 calc R
C28 C 0.2896(9) 0.4673(8) 0.1811(8) 0.0740(14) Uani 1 1 d U
H28 H 0.2903 0.4124 0.1678 0.089 Uiso 1 1 calc R
C47 C 0.3212(9) 0.9520(7) 0.0178(7) 0.0702(14) Uani 1 1 d U
H47 H 0.3912 0.9435 -0.0039 0.084 Uiso 1 1 calc R
C32 C 0.4437(10) 0.9507(7) 0.1796(7) 0.0711(14) Uani 1 1 d U
H32 H 0.5125 0.9515 0.1597 0.085 Uiso 1 1 calc R
C17 C 0.1268(9) 0.9132(8) 0.4831(7) 0.0730(15) Uani 1 1 d U
H17 H 0.0930 0.9674 0.5025 0.088 Uiso 1 1 calc R
C6 C 0.3010(9) 0.4870(8) 0.6365(8) 0.0788(15) Uani 1 1 d U
H6 H 0.2769 0.4410 0.6780 0.095 Uiso 1 1 calc R
C37 C 0.1064(9) 1.1016(8) 0.2718(7) 0.0707(12) Uani 1 1 d U
H37 H 0.0606 1.1549 0.2849 0.085 Uiso 1 1 calc R
C9 C 0.3595(9) 0.3846(8) 0.5285(8) 0.0777(14) Uani 1 1 d U
H9 H 0.3383 0.3353 0.5672 0.093 Uiso 1 1 calc R
C64 C 0.5728(10) 0.9430(8) 0.3544(8) 0.082(3) Uani 1 1 d U
H64A H 0.5421 0.9710 0.4022 0.123 Uiso 1 1 calc R
H64B H 0.5649 0.9874 0.3069 0.123 Uiso 1 1 calc R
H64C H 0.6435 0.9195 0.3491 0.123 Uiso 1 1 calc R
C60 C -0.2055(9) 0.7099(8) 0.1517(7) 0.0741(17) Uani 1 1 d U
H60 H -0.2013 0.6512 0.1446 0.089 Uiso 1 1 calc R
C21 C 0.1095(8) 0.5506(8) 0.4959(8) 0.0724(13) Uani 1 1 d U
H21 H 0.0789 0.5096 0.5394 0.087 Uiso 1 1 calc R
C40 C -0.0322(9) 1.0089(8) 0.3121(7) 0.0718(13) Uani 1 1 d U
H40 H -0.0828 1.0589 0.3275 0.086 Uiso 1 1 calc R
C41 C -0.0598(9) 0.9296(7) 0.3181(7) 0.0718(13) Uani 1 1 d U
H41 H -0.1272 0.9242 0.3387 0.086 Uiso 1 1 calc R
C43 C -0.0748(9) 0.7270(8) 0.3491(7) 0.0759(17) Uani 1 1 d U
H43 H -0.1191 0.7459 0.3971 0.091 Uiso 1 1 calc R
C18 C 0.0872(9) 0.8427(8) 0.4913(7) 0.0743(17) Uani 1 1 d U
H18 H 0.0203 0.8374 0.5177 0.089 Uiso 1 1 calc R
C58 C -0.2717(9) 0.8424(8) 0.1932(7) 0.0728(17) Uani 1 1 d U
H58 H -0.3182 0.8893 0.2180 0.087 Uiso 1 1 calc R
C10 C 0.4035(9) 0.3708(8) 0.4487(8) 0.0765(13) Uani 1 1 d U
H10 H 0.4144 0.3140 0.4344 0.092 Uiso 1 1 calc R
C5 C 0.2934(9) 0.5679(8) 0.6553(8) 0.0808(15) Uani 1 1 d U
H5 H 0.2660 0.5778 0.7091 0.097 Uiso 1 1 calc R
C59 C -0.2861(10) 0.7645(8) 0.1929(7) 0.0796(19) Uani 1 1 d U
H59 H -0.3480 0.7470 0.2193 0.096 Uiso 1 1 calc R
P2 P 0.9964(3) 0.3944(2) 0.2018(3) 0.0917(11) Uani 1 1 d .
F10 F 1.0648(9) 0.4642(8) 0.1645(8) 0.182(5) Uani 1 1 d .
F8 F 0.9358(10) 0.3203(8) 0.2470(13) 0.259(9) Uani 1 1 d .
F9 F 0.9017(9) 0.4591(8) 0.1853(8) 0.182(5) Uani 1 1 d .
F7 F 0.9631(11) 0.4350(9) 0.2808(7) 0.183(5) Uani 1 1 d .
F11 F 1.0270(10) 0.3589(11) 0.1228(10) 0.217(7) Uani 1 1 d .
F12 F 1.0935(10) 0.3280(9) 0.2211(12) 0.230(7) Uani 1 1 d .
P1 P 0.2908(3) 0.1398(2) 0.4476(2) 0.0797(9) Uani 1 1 d .
F5 F 0.3223(11) 0.0733(8) 0.3878(7) 0.184(6) Uani 1 1 d .
F3 F 0.2573(12) 0.0690(8) 0.5207(7) 0.196(6) Uani 1 1 d .
F6 F 0.3237(14) 0.2130(8) 0.3742(8) 0.241(8) Uani 1 1 d .
F4 F 0.3988(8) 0.1153(13) 0.4505(9) 0.229(8) Uani 1 1 d .
F2 F 0.2661(11) 0.2064(9) 0.5059(9) 0.228(8) Uani 1 1 d .
C13 C 0.4748(9) 0.4429(8) 0.3106(8) 0.0750(13) Uani 1 1 d U
H13 H 0.4870 0.3872 0.2941 0.090 Uiso 1 1 calc R
N1 N 0.3854(9) 0.7779(7) 0.5571(6) 0.086(3) Uani 1 1 d .
C15 C 0.4837(8) 0.5962(8) 0.2798(8) 0.0727(14) Uani 1 1 d U
H15 H 0.5030 0.6458 0.2406 0.087 Uiso 1 1 calc R
C14 C 0.5016(9) 0.5093(8) 0.2551(8) 0.0750(13) Uani 1 1 d U
H14 H 0.5315 0.5022 0.2008 0.090 Uiso 1 1 calc R
C1 C 0.3654(10) 0.8506(9) 0.5915(8) 0.0831(18) Uani 1 1 d U
H1 H 0.3967 0.9004 0.5692 0.100 Uiso 1 1 calc R
C2 C 0.2901(10) 0.8413(9) 0.6664(8) 0.087(2) Uani 1 1 d U
H2 H 0.2617 0.8827 0.7024 0.105 Uiso 1 1 calc R
C3 C 0.2685(10) 0.7624(9) 0.6749(9) 0.0904(19) Uani 1 1 d U
H3 H 0.2212 0.7371 0.7195 0.109 Uiso 1 1 calc R
F1 F 0.1825(10) 0.1656(17) 0.4475(12) 0.299(11) Uani 1 1 d .
P3 P 0.5979(3) 0.7175(3) 0.0008(2) 0.0897(11) Uani 1 1 d .
F13 F 0.555(2) 0.6941(14) 0.0898(7) 0.323(14) Uani 1 1 d .
F14 F 0.4945(10) 0.7488(16) -0.0045(17) 0.330(12) Uani 1 1 d .
F16 F 0.6443(15) 0.7356(14) -0.0929(9) 0.265(9) Uani 1 1 d .
F15 F 0.6015(14) 0.8063(10) 0.0137(13) 0.287(11) Uani 1 1 d .
F18 F 0.5944(18) 0.6263(9) -0.0081(11) 0.284(10) Uani 1 1 d .
F17 F 0.7044(13) 0.693(2) 0.0025(16) 0.345(14) Uani 1 1 d .
C65 C 0.4298(15) 0.7439(14) 0.8317(14) 0.167(7) Uani 1 1 d DU
N19 N 0.483(3) 0.795(3) 0.7953(19) 0.36(3) Uani 1 1 d D
C66 C 0.3535(14) 0.6880(12) 0.8636(12) 0.148(5) Uani 1 1 d DU
H66A H 0.3390 0.6741 0.8190 0.222 Uiso 1 1 calc R
H66B H 0.2928 0.7205 0.8968 0.222 Uiso 1 1 calc R
H66C H 0.3783 0.6323 0.8961 0.222 Uiso 1 1 calc R

loop_
_atom_site_aniso_label
_atom_site_aniso_U_11
_atom_site_aniso_U_22
_atom_site_aniso_U_33
_atom_site_aniso_U_23
_atom_site_aniso_U_13
_atom_site_aniso_U_12
Cu2 0.0587(7) 0.0321(6) 0.0545(7) -0.0087(5) -0.0119(5) -0.0118(5)
Cu1 0.0633(8) 0.0444(7) 0.0694(8) -0.0107(6) -0.0135(6) -0.0152(6)
Cu3 0.0625(8) 0.0466(7) 0.0598(8) -0.0110(6) -0.0081(6) -0.0150(6)
N9 0.060(5) 0.037(4) 0.046(4) -0.004(3) -0.016(4) -0.013(3)
N7 0.045(4) 0.033(4) 0.056(4) 0.005(3) -0.019(3) -0.012(3)
N10 0.056(5) 0.041(4) 0.032(4) -0.003(3) -0.012(3) -0.005(3)
N3 0.045(4) 0.046(4) 0.078(6) 0.003(4) -0.029(4) -0.010(3)
N8 0.050(4) 0.043(4) 0.070(5) -0.020(4) -0.025(4) -0.002(3)
N14 0.060(5) 0.046(4) 0.034(4) -0.005(3) -0.015(3) -0.007(4)
N4 0.052(5) 0.070(6) 0.073(6) -0.029(5) -0.028(4) -0.003(4)
N13 0.058(5) 0.067(5) 0.045(4) 0.003(4) -0.016(4) -0.023(4)
C35 0.0872(18) 0.0606(17) 0.0615(17) -0.0057(15) -0.0344(16) -0.0167(16)
C54 0.0865(19) 0.0613(18) 0.0584(18) -0.0049(17) -0.0337(17) -0.0126(17)
N6 0.050(5) 0.066(5) 0.040(4) -0.011(4) -0.011(3) -0.004(4)
N5 0.057(5) 0.042(4) 0.061(5) -0.013(4) -0.020(4) -0.006(4)
N12 0.058(5) 0.048(4) 0.049(5) 0.012(4) -0.017(4) -0.021(4)
C23 0.0664(18) 0.0616(18) 0.0888(19) -0.0022(17) -0.0404(17) -0.0147(17)
N17 0.069(6) 0.057(5) 0.078(6) -0.006(5) -0.020(5) -0.022(5)
N15 0.052(5) 0.068(6) 0.057(5) -0.006(4) -0.017(4) -0.013(4)
C39 0.0868(18) 0.0606(17) 0.0619(18) -0.0064(16) -0.0341(16) -0.0130(16)
C27 0.0672(18) 0.0620(18) 0.0899(19) -0.0048(17) -0.0415(17) -0.0136(16)
C36 0.091(2) 0.060(2) 0.063(2) -0.0078(19) -0.0339(19) -0.0170(19)
C50 0.0865(18) 0.0610(17) 0.0590(18) -0.0049(16) -0.0344(17) -0.0155(16)
N2 0.050(5) 0.096(7) 0.054(5) -0.013(5) -0.013(4) -0.009(5)
C12 0.0659(19) 0.0650(18) 0.093(2) -0.0030(18) -0.0411(18) -0.0144(17)
C51 0.089(2) 0.0583(19) 0.0581(19) -0.0086(17) -0.0340(18) -0.0180(18)
C48 0.089(2) 0.0621(19) 0.062(2) -0.0041(18) -0.0335(18) -0.0183(18)
N18 0.069(6) 0.056(5) 0.076(6) -0.027(5) -0.020(5) -0.004(4)
C42 0.083(2) 0.0629(19) 0.0619(19) -0.0029(18) -0.0324(18) -0.0118(18)
C16 0.081(2) 0.064(2) 0.072(2) -0.007(2) -0.033(2) -0.013(2)
C56 0.085(2) 0.065(2) 0.061(2) -0.005(2) -0.031(2) -0.009(2)
C4 0.070(2) 0.072(2) 0.092(2) -0.002(2) -0.037(2) -0.014(2)
C8 0.0668(19) 0.0664(19) 0.093(2) -0.0001(18) -0.0402(18) -0.0137(17)
C19 0.068(2) 0.0632(19) 0.083(2) -0.0026(18) -0.0388(18) -0.0132(18)
N11 0.044(4) 0.075(6) 0.037(4) 0.011(4) -0.008(3) -0.011(4)
C49 0.0884(19) 0.0614(18) 0.0596(18) -0.0045(17) -0.0340(17) -0.0155(17)
C57 0.083(2) 0.065(2) 0.061(2) -0.0055(19) -0.032(2) -0.011(2)
C29 0.072(2) 0.065(2) 0.092(2) -0.009(2) -0.040(2) -0.010(2)
C38 0.0883(19) 0.0617(18) 0.0619(18) -0.0064(16) -0.0334(17) -0.0121(17)
C34 0.089(2) 0.0620(19) 0.0638(19) -0.0059(17) -0.0339(18) -0.0166(18)
C62 0.105(7) 0.072(6) 0.100(7) -0.026(6) -0.030(6) -0.013(6)
C52 0.091(2) 0.0609(19) 0.060(2) -0.0055(18) -0.0333(19) -0.0120(19)
C24 0.069(2) 0.063(2) 0.093(2) 0.000(2) -0.039(2) -0.0140(19)
C46 0.087(2) 0.063(2) 0.061(2) -0.002(2) -0.032(2) -0.016(2)
C63 0.085(4) 0.070(4) 0.065(4) -0.008(4) -0.025(4) -0.025(4)
N16 0.106(8) 0.086(8) 0.088(7) -0.007(6) -0.037(6) -0.025(7)
C22 0.067(2) 0.062(2) 0.091(2) -0.0014(19) -0.0404(19) -0.0151(18)
C33 0.090(2) 0.062(2) 0.066(2) -0.006(2) -0.033(2) -0.019(2)
C25 0.070(2) 0.061(2) 0.094(2) -0.003(2) -0.039(2) -0.014(2)
C45 0.074(2) 0.066(2) 0.077(2) 0.000(2) -0.035(2) -0.014(2)
C53 0.088(2) 0.0622(19) 0.059(2) -0.0048(18) -0.0332(19) -0.0119(19)
C11 0.068(2) 0.0655(19) 0.095(2) -0.0027(19) -0.0407(18) -0.0134(18)
C61 0.076(4) 0.065(4) 0.088(4) -0.015(4) -0.034(4) -0.009(4)
C20 0.068(2) 0.065(2) 0.087(2) 0.000(2) -0.037(2) -0.013(2)
C26 0.069(2) 0.0626(19) 0.091(2) -0.0050(19) -0.0400(18) -0.0138(18)
C30 0.070(2) 0.064(2) 0.091(2) -0.007(2) -0.040(2) -0.011(2)
C55 0.089(2) 0.063(2) 0.060(2) -0.004(2) -0.031(2) -0.010(2)
C31 0.087(2) 0.062(2) 0.064(2) -0.004(2) -0.032(2) -0.019(2)
C7 0.067(2) 0.068(2) 0.096(2) 0.001(2) -0.039(2) -0.014(2)
C44 0.079(3) 0.071(3) 0.070(3) 0.009(3) -0.028(3) -0.014(3)
C28 0.072(2) 0.063(2) 0.094(2) -0.007(2) -0.039(2) -0.011(2)
C47 0.088(2) 0.064(2) 0.063(2) -0.002(2) -0.031(2) -0.018(2)
C32 0.089(2) 0.066(2) 0.066(2) -0.004(2) -0.032(2) -0.021(2)
C17 0.082(2) 0.065(2) 0.073(2) -0.008(2) -0.032(2) -0.008(2)
C6 0.069(2) 0.070(2) 0.097(3) 0.003(2) -0.038(2) -0.013(2)
C37 0.092(2) 0.0616(19) 0.0630(19) -0.0080(18) -0.0326(18) -0.0117(18)
C9 0.069(2) 0.067(2) 0.099(2) 0.002(2) -0.039(2) -0.013(2)
C64 0.092(7) 0.081(6) 0.080(6) -0.022(5) -0.014(6) -0.035(6)
C60 0.080(3) 0.072(3) 0.072(3) -0.005(3) -0.029(3) -0.015(3)
C21 0.067(2) 0.064(2) 0.091(2) 0.002(2) -0.0388(19) -0.0149(19)
C40 0.090(2) 0.064(2) 0.062(2) -0.0060(19) -0.0317(19) -0.0088(19)
C41 0.087(2) 0.065(2) 0.063(2) -0.0037(19) -0.0310(19) -0.0085(19)
C43 0.081(3) 0.072(3) 0.068(3) 0.003(3) -0.028(3) -0.011(3)
C18 0.074(3) 0.069(3) 0.079(3) -0.005(3) -0.032(3) -0.009(3)
C58 0.079(3) 0.069(3) 0.068(3) -0.008(3) -0.025(3) -0.011(3)
C10 0.069(2) 0.067(2) 0.098(2) 0.000(2) -0.041(2) -0.014(2)
C5 0.072(2) 0.074(2) 0.096(3) 0.002(2) -0.036(2) -0.013(2)
C59 0.081(3) 0.077(3) 0.075(3) -0.004(3) -0.024(3) -0.013(3)
P2 0.082(2) 0.064(2) 0.130(3) -0.019(2) -0.023(2) -0.0219(18)
F10 0.186(11) 0.133(8) 0.205(12) -0.048(8) 0.033(9) -0.093(8)
F8 0.148(10) 0.113(9) 0.44(3) -0.015(12) 0.021(13) -0.065(8)
F9 0.171(10) 0.179(11) 0.176(11) -0.043(9) -0.087(9) 0.056(9)
F7 0.245(14) 0.196(12) 0.110(8) -0.043(8) -0.027(8) -0.063(10)
F11 0.165(11) 0.273(16) 0.263(16) -0.196(14) -0.031(11) -0.029(11)
F12 0.157(11) 0.138(10) 0.38(2) 0.010(12) -0.127(13) 0.001(8)
P1 0.088(2) 0.0534(17) 0.096(2) -0.0165(17) -0.0194(19) -0.0167(16)
F5 0.263(14) 0.161(10) 0.156(9) -0.090(8) 0.004(9) -0.110(10)
F3 0.263(15) 0.130(9) 0.150(10) 0.026(7) -0.005(10) -0.081(10)
F6 0.32(2) 0.118(9) 0.166(11) 0.029(8) 0.030(12) -0.034(11)
F4 0.088(7) 0.41(2) 0.208(13) -0.152(15) -0.038(8) -0.001(10)
F2 0.228(14) 0.198(12) 0.256(15) -0.169(12) 0.072(12) -0.101(11)
C13 0.069(2) 0.066(2) 0.096(2) -0.004(2) -0.040(2) -0.0117(19)
N1 0.110(8) 0.066(6) 0.073(6) -0.023(5) -0.004(6) -0.024(6)
C15 0.068(2) 0.066(2) 0.092(2) -0.005(2) -0.042(2) -0.011(2)
C14 0.070(2) 0.068(2) 0.094(2) -0.006(2) -0.040(2) -0.0107(19)
C1 0.080(3) 0.077(3) 0.090(3) -0.007(3) -0.028(3) -0.014(3)
C2 0.083(3) 0.082(3) 0.092(3) -0.009(3) -0.026(3) -0.013(3)
C3 0.083(3) 0.085(3) 0.096(3) -0.005(3) -0.027(3) -0.014(3)
F1 0.109(10) 0.47(3) 0.29(2) -0.04(2) -0.082(12) -0.011(14)
P3 0.082(2) 0.087(2) 0.094(3) -0.029(2) -0.0062(19) -0.0192(19)
F13 0.59(4) 0.33(2) 0.080(8) -0.032(11) 0.022(14) -0.29(3)
F14 0.092(9) 0.36(3) 0.52(4) -0.10(3) -0.094(15) 0.032(12)
F16 0.31(2) 0.32(2) 0.138(11) -0.036(13) 0.034(13) -0.132(18)
F15 0.263(19) 0.175(13) 0.42(3) -0.137(15) 0.050(17) -0.146(14)
F18 0.46(3) 0.136(11) 0.252(17) -0.119(12) -0.033(18) -0.070(15)
F17 0.161(14) 0.52(4) 0.39(3) -0.19(3) -0.142(18) 0.047(19)
C65 0.147(11) 0.146(11) 0.151(11) -0.007(10) -0.018(10) 0.015(10)
N19 0.45(5) 0.46(5) 0.30(3) 0.19(3) -0.23(3) -0.36(4)
C66 0.136(8) 0.133(8) 0.135(8) -0.009(7) -0.019(7) 0.001(7)

loop_
_atom_type_symbol
_atom_type_description
_atom_type_scat_dispersion_real
_atom_type_scat_dispersion_imag
_atom_type_scat_source
C C 0.0033 0.0016 'International Tables Vol C Tables 4.2.6.8 and 6.1.1.4'
H H 0.0000 0.0000 'International Tables Vol C Tables 4.2.6.8 and 6.1.1.4'
N N 0.0061 0.0033 'International Tables Vol C Tables 4.2.6.8 and 6.1.1.4'
F F 0.0171 0.0103 'International Tables Vol C Tables 4.2.6.8 and 6.1.1.4'
P P 0.1023 0.0942 'International Tables Vol C Tables 4.2.6.8 and 6.1.1.4'
Cu Cu 0.3201 1.2651 'International Tables Vol C Tables 4.2.6.8 and 6.1.1.4'

loop_
_geom_angle_atom_site_label_1
_geom_angle_atom_site_label_2
_geom_angle_atom_site_label_3
_geom_angle
N9 Cu2 N8 139.1(3)
N9 Cu2 N7 130.2(3)
N8 Cu2 N7 80.6(3)
N9 Cu2 N10 80.8(3)
N8 Cu2 N10 129.5(3)
N7 Cu2 N10 93.5(3)
N17 Cu1 N4 120.7(4)
N17 Cu1 N5 103.1(3)
N4 Cu1 N5 125.0(3)
N17 Cu1 N3 129.5(3)
N4 Cu1 N3 79.6(3)
N5 Cu1 N3 98.0(3)
N18 Cu3 N13 120.9(4)
N18 Cu3 N12 105.0(4)
N13 Cu3 N12 127.4(3)
N18 Cu3 N14 125.4(3)
N13 Cu3 N14 78.8(3)
N12 Cu3 N14 95.5(3)
C31 N9 C35 117.8(9)
C31 N9 Cu2 128.0(7)
C35 N9 Cu2 114.2(7)
C19 N7 C23 119.4(9)
C19 N7 Cu2 131.9(7)
C23 N7 Cu2 108.1(7)
C42 N10 C39 118.2(9)
C42 N10 Cu2 132.5(7)
C39 N10 Cu2 108.1(7)
C4 N3 C8 119.1(10)
C4 N3 Cu1 130.3(8)
C8 N3 Cu1 110.0(7)
C30 N8 C27 117.4(9)
C30 N8 Cu2 128.2(7)
C27 N8 Cu2 114.2(7)
C57 N14 C54 117.4(9)
C57 N14 Cu3 134.4(7)
C54 N14 Cu3 107.2(6)
C15 N4 C12 119.2(10)
C15 N4 Cu1 128.2(8)
C12 N4 Cu1 112.5(7)
C50 N13 C46 118.8(9)
C50 N13 Cu3 116.5(7)
C46 N13 Cu3 124.4(7)
N9 C35 C39 118.2(9)
N9 C35 C34 121.9(10)
C39 C35 C34 119.9(10)
N14 C54 C53 122.9(10)
N14 C54 C50 115.9(10)
C53 C54 C50 121.1(11)
N5 N6 C18 110.5(8)
N5 N6 C19 120.6(8)
C18 N6 C19 128.8(9)
C16 N5 N6 105.3(8)
C16 N5 Cu1 123.1(7)
N6 N5 Cu1 124.8(6)
C45 N12 N11 104.9(8)
C45 N12 Cu3 123.0(7)
N11 N12 Cu3 124.6(6)
N7 C23 C27 118.0(10)
N7 C23 C22 120.7(11)
C27 C23 C22 121.3(10)
C63 N17 Cu1 168.8(10)
C58 N15 N16 110.2(9)
C58 N15 C57 120.6(10)
N16 N15 C57 129.1(9)
N10 C39 C38 122.8(10)
N10 C39 C35 117.4(10)
C38 C39 C35 119.8(10)
N8 C27 C23 118.0(10)
N8 C27 C26 121.7(11)
C23 C27 C26 120.2(11)
C37 C36 C34 121.6(11)
N13 C50 C54 119.9(10)
N13 C50 C49 121.0(11)
C54 C50 C49 119.1(10)
N1 N2 C3 108.9(10)
N1 N2 C4 120.6(9)
C3 N2 C4 130.5(11)
N4 C12 C8 118.7(10)
N4 C12 C11 120.6(11)
C8 C12 C11 120.6(11)
C52 C51 C49 125.7(11)
C47 C48 C49 121.4(11)
C61 N18 Cu3 173.6(10)
N10 C42 N11 115.8(10)
N10 C42 C41 122.6(11)
N11 C42 C41 121.6(11)
N5 C16 C17 109.8(10)
C55 C56 C57 118.3(12)
N3 C4 N2 118.1(11)
N3 C4 C5 121.9(12)
N2 C4 C5 120.1(12)
N3 C8 C7 122.8(12)
N3 C8 C12 117.8(10)
C7 C8 C12 119.3(11)
N7 C19 N6 117.9(10)
N7 C19 C20 122.6(10)
N6 C19 C20 119.5(11)
N12 N11 C43 109.0(9)
N12 N11 C42 122.2(8)
C43 N11 C42 128.8(10)
C48 C49 C50 117.3(11)
C48 C49 C51 128.8(10)
C50 C49 C51 113.9(10)
N14 C57 N15 118.7(10)
N14 C57 C56 122.5(11)
N15 C57 C56 118.8(11)
C28 C29 C30 121.0(13)
C40 C38 C39 115.5(11)
C40 C38 C37 129.1(11)
C39 C38 C37 115.4(11)
C36 C34 C33 125.0(11)
C36 C34 C35 119.2(11)
C33 C34 C35 115.8(11)
C51 C52 C53 122.3(12)
C25 C24 C22 122.7(12)
N13 C46 C47 122.6(11)
N17 C63 C64 177.1(13)
N15 N16 C60 104.7(10)
C21 C22 C23 117.6(11)
C21 C22 C24 126.7(11)
C23 C22 C24 115.6(11)
C32 C33 C34 122.2(11)
C24 C25 C26 124.7(12)
N12 C45 C44 111.3(11)
C55 C53 C54 116.7(11)
C55 C53 C52 125.5(11)
C54 C53 C52 117.8(11)
C13 C11 C10 124.0(12)
C13 C11 C12 114.8(11)
C10 C11 C12 121.2(12)
N18 C61 C62 179.1(14)
C21 C20 C19 117.0(12)
C28 C26 C27 116.8(11)
C28 C26 C25 127.8(11)
C27 C26 C25 115.3(11)
N8 C30 C29 121.4(11)
C56 C55 C53 122.1(11)
N9 C31 C32 121.5(11)
C6 C7 C8 115.4(11)
C6 C7 C9 128.5(12)
C8 C7 C9 116.2(12)
C43 C44 C45 106.5(11)
C29 C28 C26 121.4(12)
C48 C47 C46 118.6(12)
C33 C32 C31 120.7(12)
C18 C17 C16 107.4(11)
C5 C6 C7 122.3(12)
C36 C37 C38 124.0(11)
C10 C9 C7 125.9(12)
C59 C60 N16 105.2(12)
C22 C21 C20 122.6(12)
C41 C40 C38 123.3(12)
C40 C41 C42 117.5(12)
C44 C43 N11 108.1(11)
C17 C18 N6 107.0(11)
C59 C58 N15 105.0(11)
C9 C10 C11 116.8(12)
C6 C5 C4 118.4(13)
C58 C59 C60 114.9(13)
F11 P2 F9 93.6(8)
F11 P2 F8 91.7(10)
F9 P2 F8 90.4(8)
F11 P2 F10 92.4(8)
F9 P2 F10 95.5(8)
F8 P2 F10 172.6(10)
F11 P2 F7 177.5(9)
F9 P2 F7 84.4(7)
F8 P2 F7 89.8(9)
F10 P2 F7 86.4(7)
F11 P2 F12 87.9(9)
F9 P2 F12 178.6(9)
F8 P2 F12 89.3(8)
F10 P2 F12 84.6(8)
F7 P2 F12 94.2(9)
F1 P1 F4 177.9(10)
F1 P1 F3 85.6(10)
F4 P1 F3 93.7(10)
F1 P1 F2 88.4(11)
F4 P1 F2 89.6(9)
F3 P1 F2 88.3(8)
F1 P1 F6 94.0(11)
F4 P1 F6 86.8(10)
F3 P1 F6 179.0(8)
F2 P1 F6 90.9(8)
F1 P1 F5 94.8(11)
F4 P1 F5 87.2(8)
F3 P1 F5 93.1(7)
F2 P1 F5 176.6(8)
F6 P1 F5 87.8(7)
C14 C13 C11 126.5(13)
C1 N1 N2 105.9(10)
N4 C15 C14 121.4(11)
C13 C14 C15 117.5(13)
N1 C1 C2 109.9(12)
C3 C2 C1 105.2(14)
C2 C3 N2 110.1(13)
F14 P3 F15 92.4(12)
F14 P3 F13 87.6(14)
F15 P3 F13 87.7(10)
F14 P3 F18 88.6(13)
F15 P3 F18 177.2(12)
F13 P3 F18 89.8(10)
F14 P3 F17 175.7(16)
F15 P3 F17 84.4(13)
F13 P3 F17 95.2(15)
F18 P3 F17 94.8(14)
F14 P3 F16 93.3(14)
F15 P3 F16 95.8(11)
F13 P3 F16 176.3(11)
F18 P3 F16 86.7(9)
F17 P3 F16 84.2(12)
N19 C65 C66 168(3)

loop_
_geom_bond_atom_site_label_1
_geom_bond_atom_site_label_2
_geom_bond_distance
Cu2 N9 1.986(7)
Cu2 N8 1.989(7)
Cu2 N7 2.175(7)
Cu2 N10 2.177(7)
Cu1 N17 1.943(9)
Cu1 N4 2.058(8)
Cu1 N5 2.094(8)
Cu1 N3 2.163(8)
Cu3 N18 1.951(8)
Cu3 N13 1.990(8)
Cu3 N12 2.061(7)
Cu3 N14 2.267(7)
N9 C31 1.344(13)
N9 C35 1.366(13)
N7 C19 1.305(13)
N7 C23 1.361(13)
N10 C42 1.318(13)
N10 C39 1.368(13)
N3 C4 1.305(15)
N3 C8 1.344(14)
N8 C30 1.332(14)
N8 C27 1.358(13)
N14 C57 1.306(13)
N14 C54 1.392(13)
N4 C15 1.317(14)
N4 C12 1.359(13)
N13 C50 1.327(13)
N13 C46 1.346(14)
C35 C39 1.427(16)
C35 C34 1.430(15)
C54 C53 1.402(15)
C54 C50 1.438(16)
N6 N5 1.351(11)
N6 C18 1.375(13)
N6 C19 1.400(13)
N5 C16 1.333(13)
N12 C45 1.327(13)
N12 N11 1.357(11)
C23 C27 1.419(16)
C23 C22 1.419(15)
N17 C63 1.135(13)
N15 C58 1.371(14)
N15 N16 1.373(13)
N15 C57 1.378(14)
C39 C38 1.412(15)
C27 C26 1.439(15)
C36 C37 1.305(15)
C36 C34 1.370(15)
C50 C49 1.453(15)
N2 N1 1.345(13)
N2 C3 1.353(16)
N2 C4 1.400(15)
C12 C8 1.422(16)
C12 C11 1.458(15)
C51 C52 1.222(15)
C51 C49 1.498(15)
C48 C47 1.344(15)
C48 C49 1.367(15)
N18 C61 1.134(13)
C42 N11 1.390(14)
C42 C41 1.404(15)
C16 C17 1.396(16)
C56 C55 1.348(15)
C56 C57 1.433(15)
C4 C5 1.413(16)
C8 C7 1.420(16)
C19 C20 1.416(15)
N11 C43 1.383(13)
C29 C28 1.282(15)
C29 C30 1.415(15)
C38 C40 1.366(16)
C38 C37 1.471(15)
C34 C33 1.396(16)
C62 C61 1.434(16)
C52 C53 1.446(15)
C24 C25 1.259(16)
C24 C22 1.474(15)
C46 C47 1.394(15)
C63 C64 1.437(15)
N16 C60 1.403(15)
C22 C21 1.345(16)
C33 C32 1.292(15)
C25 C26 1.452(16)
C45 C44 1.377(16)
C53 C55 1.369(15)
C11 C13 1.347(16)
C11 C10 1.383(15)
C20 C21 1.356(15)
C26 C28 1.369(16)
C31 C32 1.400(15)
C7 C6 1.378(17)
C7 C9 1.460(16)
C44 C43 1.306(16)
C17 C18 1.315(15)
C6 C5 1.339(16)
C9 C10 1.381(17)
C60 C59 1.338(16)
C40 C41 1.355(15)
C58 C59 1.277(16)
P2 F11 1.505(12)
P2 F9 1.519(10)
P2 F8 1.523(11)
P2 F10 1.530(10)
P2 F7 1.543(11)
P2 F12 1.574(12)
P1 F1 1.494(13)
P1 F4 1.503(11)
P1 F3 1.504(10)
P1 F2 1.524(10)
P1 F6 1.526(11)
P1 F5 1.528(9)
C13 C14 1.274(15)
N1 C1 1.325(15)
C15 C14 1.444(16)
C1 C2 1.402(17)
C2 C3 1.297(17)
P3 F14 1.456(14)
P3 F15 1.460(12)
P3 F13 1.470(12)
P3 F18 1.472(12)
P3 F17 1.475(16)
P3 F16 1.545(14)
C65 N19 1.161(9)
C65 C66 1.454(9)

loop_
_geom_torsion_atom_site_label_1
_geom_torsion_atom_site_label_2
_geom_torsion_atom_site_label_3
_geom_torsion_atom_site_label_4
_geom_torsion
N8 Cu2 N9 C31 -31.9(10)
N7 Cu2 N9 C31 98.5(8)
N10 Cu2 N9 C31 -174.7(8)
N8 Cu2 N9 C35 151.4(6)
N7 Cu2 N9 C35 -78.3(7)
N10 Cu2 N9 C35 8.5(6)
N9 Cu2 N7 C19 30.9(10)
N8 Cu2 N7 C19 -179.5(9)
N10 Cu2 N7 C19 -50.1(9)
N9 Cu2 N7 C23 -158.5(6)
N8 Cu2 N7 C23 -8.9(6)
N10 Cu2 N7 C23 120.6(6)
N9 Cu2 N10 C42 -177.5(9)
N8 Cu2 N10 C42 33.3(10)
N7 Cu2 N10 C42 -47.3(9)
N9 Cu2 N10 C39 -10.4(6)
N8 Cu2 N10 C39 -159.6(6)
N7 Cu2 N10 C39 119.8(6)
N17 Cu1 N3 C4 57.9(10)
N4 Cu1 N3 C4 179.3(9)
N5 Cu1 N3 C4 -56.4(9)
N17 Cu1 N3 C8 -131.5(7)
N4 Cu1 N3 C8 -10.1(7)
N5 Cu1 N3 C8 114.2(7)
N9 Cu2 N8 C30 -32.8(10)
N7 Cu2 N8 C30 -176.6(9)
N10 Cu2 N8 C30 96.6(8)
N9 Cu2 N8 C27 152.4(6)
N7 Cu2 N8 C27 8.6(7)
N10 Cu2 N8 C27 -78.2(7)
N18 Cu3 N14 C57 61.8(10)
N13 Cu3 N14 C57 -178.1(9)
N12 Cu3 N14 C57 -51.0(9)
N18 Cu3 N14 C54 -130.8(6)
N13 Cu3 N14 C54 -10.7(6)
N12 Cu3 N14 C54 116.4(6)
N17 Cu1 N4 C15 -45.5(10)
N5 Cu1 N4 C15 92.0(9)
N3 Cu1 N4 C15 -175.5(9)
N17 Cu1 N4 C12 138.7(7)
N5 Cu1 N4 C12 -83.8(7)
N3 Cu1 N4 C12 8.7(7)
N18 Cu3 N13 C50 135.1(7)
N12 Cu3 N13 C50 -78.1(8)
N14 Cu3 N13 C50 10.3(7)
N18 Cu3 N13 C46 -50.3(9)
N12 Cu3 N13 C46 96.5(8)
N14 Cu3 N13 C46 -175.1(8)
C31 N9 C35 C39 177.4(9)
Cu2 N9 C35 C39 -5.5(11)
C31 N9 C35 C34 -2.4(14)
Cu2 N9 C35 C34 174.7(8)
C57 N14 C54 C53 0.4(14)
Cu3 N14 C54 C53 -169.5(8)
C57 N14 C54 C50 179.7(9)
Cu3 N14 C54 C50 9.8(10)
C18 N6 N5 C16 0.5(10)
C19 N6 N5 C16 177.5(9)
C18 N6 N5 Cu1 152.1(7)
C19 N6 N5 Cu1 -30.8(11)
N17 Cu1 N5 C16 -25.8(9)
N4 Cu1 N5 C16 -169.1(8)
N3 Cu1 N5 C16 108.0(8)
N17 Cu1 N5 N6 -172.6(7)
N4 Cu1 N5 N6 44.0(8)
N3 Cu1 N5 N6 -38.9(7)
N18 Cu3 N12 C45 -21.9(9)
N13 Cu3 N12 C45 -172.9(8)
N14 Cu3 N12 C45 107.0(8)
N18 Cu3 N12 N11 -167.1(7)
N13 Cu3 N12 N11 41.9(8)
N14 Cu3 N12 N11 -38.2(7)
C19 N7 C23 C27 -179.9(9)
Cu2 N7 C23 C27 8.0(11)
C19 N7 C23 C22 1.2(14)
Cu2 N7 C23 C22 -170.8(8)
N4 Cu1 N17 C63 -168(5)
N5 Cu1 N17 C63 46(5)
N3 Cu1 N17 C63 -66(5)
C42 N10 C39 C38 -0.4(14)
Cu2 N10 C39 C38 -169.7(8)
C42 N10 C39 C35 179.9(9)
Cu2 N10 C39 C35 10.7(10)
N9 C35 C39 N10 -4.4(14)
C34 C35 C39 N10 175.5(9)
N9 C35 C39 C38 176.0(9)
C34 C35 C39 C38 -4.1(15)
C30 N8 C27 C23 177.6(9)
Cu2 N8 C27 C23 -7.0(12)
C30 N8 C27 C26 -2.9(14)
Cu2 N8 C27 C26 172.5(8)
N7 C23 C27 N8 -1.4(14)
C22 C23 C27 N8 177.5(9)
N7 C23 C27 C26 179.1(9)
C22 C23 C27 C26 -2.0(16)
C46 N13 C50 C54 176.8(9)
Cu3 N13 C50 C54 -8.3(12)
C46 N13 C50 C49 -4.3(14)
Cu3 N13 C50 C49 170.6(7)
N14 C54 C50 N13 -2.3(14)
C53 C54 C50 N13 177.0(9)
N14 C54 C50 C49 178.7(8)
C53 C54 C50 C49 -1.9(15)
C15 N4 C12 C8 177.5(9)
Cu1 N4 C12 C8 -6.4(12)
C15 N4 C12 C11 -3.2(14)
Cu1 N4 C12 C11 173.0(8)
N13 Cu3 N18 C61 117(9)
N12 Cu3 N18 C61 -37(9)
N14 Cu3 N18 C61 -145(9)
C39 N10 C42 N11 177.5(8)
Cu2 N10 C42 N11 -16.4(13)
C39 N10 C42 C41 -2.6(14)
Cu2 N10 C42 C41 163.5(7)
N6 N5 C16 C17 -0.7(11)
Cu1 N5 C16 C17 -153.0(7)
C8 N3 C4 N2 176.4(9)
Cu1 N3 C4 N2 -13.7(15)
C8 N3 C4 C5 -2.9(16)
Cu1 N3 C4 C5 167.0(8)
N1 N2 C4 N3 -21.4(16)
C3 N2 C4 N3 159.2(11)
N1 N2 C4 C5 157.9(11)
C3 N2 C4 C5 -21.5(18)
C4 N3 C8 C7 0.8(15)
Cu1 N3 C8 C7 -171.0(8)
C4 N3 C8 C12 -178.2(10)
Cu1 N3 C8 C12 10.0(11)
N4 C12 C8 N3 -2.9(15)
C11 C12 C8 N3 177.7(9)
N4 C12 C8 C7 178.0(9)
C11 C12 C8 C7 -1.3(16)
C23 N7 C19 N6 177.9(8)
Cu2 N7 C19 N6 -12.3(14)
C23 N7 C19 C20 -3.1(15)
Cu2 N7 C19 C20 166.7(7)
N5 N6 C19 N7 -46.1(13)
C18 N6 C19 N7 130.4(11)
N5 N6 C19 C20 134.8(10)
C18 N6 C19 C20 -48.7(15)
C45 N12 N11 C43 -2.6(10)
Cu3 N12 N11 C43 147.7(7)
C45 N12 N11 C42 179.1(9)
Cu3 N12 N11 C42 -30.6(12)
N10 C42 N11 N12 -42.7(13)
C41 C42 N11 N12 137.4(10)
N10 C42 N11 C43 139.3(10)
C41 C42 N11 C43 -40.6(16)
C47 C48 C49 C50 0.7(15)
C47 C48 C49 C51 -179.6(10)
N13 C50 C49 C48 3.7(15)
C54 C50 C49 C48 -177.4(9)
N13 C50 C49 C51 -176.0(9)
C54 C50 C49 C51 2.9(14)
C52 C51 C49 C48 178.4(11)
C52 C51 C49 C50 -1.9(15)
C54 N14 C57 N15 179.6(8)
Cu3 N14 C57 N15 -14.0(14)
C54 N14 C57 C56 1.2(14)
Cu3 N14 C57 C56 167.6(7)
C58 N15 C57 N14 162.6(9)
N16 N15 C57 N14 -19.4(16)
C58 N15 C57 C56 -18.9(14)
N16 N15 C57 C56 159.1(10)
C55 C56 C57 N14 -1.0(16)
C55 C56 C57 N15 -179.4(10)
N10 C39 C38 C40 2.2(15)
C35 C39 C38 C40 -178.2(10)
N10 C39 C38 C37 -176.3(9)
C35 C39 C38 C37 3.3(14)
C37 C36 C34 C33 -179.2(11)
C37 C36 C34 C35 1.5(16)
N9 C35 C34 C36 -178.5(9)
C39 C35 C34 C36 1.7(15)
N9 C35 C34 C33 2.2(15)
C39 C35 C34 C33 -177.7(9)
C49 C51 C52 C53 -0.3(17)
C50 N13 C46 C47 0.7(15)
Cu3 N13 C46 C47 -173.8(8)
Cu1 N17 C63 C64 13(30)
C58 N15 N16 C60 -0.3(12)
C57 N15 N16 C60 -178.5(10)
N7 C23 C22 C21 0.6(15)
C27 C23 C22 C21 -178.2(10)
N7 C23 C22 C24 -179.0(9)
C27 C23 C22 C24 2.2(15)
C25 C24 C22 C21 179.5(11)
C25 C24 C22 C23 -0.9(16)
C36 C34 C33 C32 179.8(11)
C35 C34 C33 C32 -0.9(16)
C22 C24 C25 C26 -0.5(18)
N11 N12 C45 C44 2.0(11)
Cu3 N12 C45 C44 -148.9(8)
N14 C54 C53 C55 -2.1(15)
C50 C54 C53 C55 178.6(10)
N14 C54 C53 C52 179.0(9)
C50 C54 C53 C52 -0.3(15)
C51 C52 C53 C55 -177.3(11)
C51 C52 C53 C54 1.5(16)
N4 C12 C11 C13 3.0(15)
C8 C12 C11 C13 -177.7(10)
N4 C12 C11 C10 -178.9(10)
C8 C12 C11 C10 0.4(16)
Cu3 N18 C61 C62 140(100)
N7 C19 C20 C21 3.1(16)
N6 C19 C20 C21 -177.9(9)
N8 C27 C26 C28 1.5(15)
C23 C27 C26 C28 -179.0(10)
N8 C27 C26 C25 -178.9(9)
C23 C27 C26 C25 0.5(15)
C24 C25 C26 C28 -179.8(12)
C24 C25 C26 C27 0.7(17)
C27 N8 C30 C29 0.6(14)
Cu2 N8 C30 C29 -174.1(7)
C28 C29 C30 N8 3.4(17)
C57 C56 C55 C53 -0.9(16)
C54 C53 C55 C56 2.3(16)
C52 C53 C55 C56 -178.9(10)
C35 N9 C31 C32 1.3(14)
Cu2 N9 C31 C32 -175.3(7)
N3 C8 C7 C6 2.2(16)
C12 C8 C7 C6 -178.8(10)
N3 C8 C7 C9 -178.8(10)
C12 C8 C7 C9 0.2(15)
N12 C45 C44 C43 -0.6(13)
C30 C29 C28 C26 -4.9(17)
C27 C26 C28 C29 2.5(17)
C25 C26 C28 C29 -177.0(11)
C49 C48 C47 C46 -4.1(16)
N13 C46 C47 C48 3.6(16)
C34 C33 C32 C31 -0.2(17)
N9 C31 C32 C33 -0.1(16)
N5 C16 C17 C18 0.7(13)
C8 C7 C6 C5 -3.3(17)
C9 C7 C6 C5 177.9(11)
C34 C36 C37 C38 -2.3(17)
C40 C38 C37 C36 -178.4(11)
C39 C38 C37 C36 -0.2(16)
C6 C7 C9 C10 -179.2(11)
C8 C7 C9 C10 2.0(17)
N15 N16 C60 C59 0.1(12)
C23 C22 C21 C20 -0.6(16)
C24 C22 C21 C20 179.0(10)
C19 C20 C21 C22 -1.2(16)
C39 C38 C40 C41 -0.9(16)
C37 C38 C40 C41 177.3(10)
C38 C40 C41 C42 -2.0(16)
N10 C42 C41 C40 3.8(16)
N11 C42 C41 C40 -176.3(9)
C45 C44 C43 N11 -1.0(13)
N12 N11 C43 C44 2.3(12)
C42 N11 C43 C44 -179.5(10)
C16 C17 C18 N6 -0.4(12)
N5 N6 C18 C17 0.0(12)
C19 N6 C18 C17 -176.8(10)
N16 N15 C58 C59 0.4(12)
C57 N15 C58 C59 178.7(10)
C7 C9 C10 C11 -2.9(17)
C13 C11 C10 C9 179.5(11)
C12 C11 C10 C9 1.6(16)
C7 C6 C5 C4 1.5(18)
N3 C4 C5 C6 1.8(17)
N2 C4 C5 C6 -177.5(10)
N15 C58 C59 C60 -0.3(15)
N16 C60 C59 C58 0.1(15)
C10 C11 C13 C14 -179.6(11)
C12 C11 C13 C14 -1.6(17)
C3 N2 N1 C1 0.1(13)
C4 N2 N1 C1 -179.3(10)
C12 N4 C15 C14 1.9(15)
Cu1 N4 C15 C14 -173.6(7)
C11 C13 C14 C15 0.4(18)
N4 C15 C14 C13 -0.4(16)
N2 N1 C1 C2 -0.6(14)
N1 C1 C2 C3 0.8(16)
C1 C2 C3 N2 -0.7(15)
N1 N2 C3 C2 0.4(15)
C4 N2 C3 C2 179.8(11)
